data_8103634
loop_
_publ_author_name
'Tamazyan, R.'
'Arnold, H.'
'Kuz'micheva, G.M.'
'Molchanov, V.N.'
'Vasil'eva, I.G.'

_publ_section_title
;
 Contribution to the crystal symmetry of rare-earth chalcogenides. II. The
 crystal structure and twinning of rare-earth disulfide Pr S2
;
_journal_name_full 'Zeitschrift fuer Kristallographie (149,1979-)'
_journal_page_first 272
_journal_page_last 277
_journal_volume 215
_journal_year 2000
_chemical_formula_sum 'Pr S2'
_chemical_name_systematic 'Pr (S2)'
_space_group_IT_number 14
_symmetry_space_group_name_Hall '-P 2xab'
_symmetry_space_group_name_H-M 'P 21/b 1 1'
_cell_angle_alpha 90.08
_cell_angle_beta 90
_cell_angle_gamma 90
_cell_formula_units_Z 4
_cell_length_a 4.054
_cell_length_b 8.058
_cell_length_c 8.079
_cell_volume 263.918
_citation_journal_id_ASTM ZEKRDZ
_cod_data_source_file Tamazyan_ZEKRDZ_2000_807.cif
_cod_data_source_block Pr1S2
_cod_original_cell_volume 263.9175
_cod_original_sg_symbol_Hall '-P 2ybc (y,z,x)'
_cod_original_formula_sum 'Pr1 S2'
_cod_database_code 8103634

loop_
_symmetry_equiv_pos_as_xyz
x,y,z
x+1/2,-y+1/2,-z
-x,-y,-z
-x-1/2,y-1/2,z

loop_
_atom_site_label
_atom_site_type_symbol
_atom_site_fract_x
_atom_site_fract_y
_atom_site_fract_z
_atom_site_occupancy
_atom_site_U_iso_or_equiv
S2 S-1 0.2378 0.12551 0.6343 1 0.0
S1 S-1 0.1555 0.39314 -0.00249 1 0.0
Pr1 Pr+2 0.21216 0.12971 0.27652 1 0.0
